data_2209932
loop_
_publ_author_name
'Kotlyar, Sergei A.'
'Shishkina, Svetlana V.'
'Shishkin, Oleg V.'
'Pluzhnik-Gladyr, Sergei M.'
'Kiriyak, Andrey V.'
'Chuprin, Gennady N.'
'Kamalov, Gerbert L.'

_publ_section_title
Bis(\m-18-nitro-2,3,5,6,8,9,11,12,14,15-decahydro-1,4,7,10,13,16-benzohexaoxacyclooctadecine)bis[(chlorochromato)potassium]
_journal_coeditor_code LH2118
_journal_issue 8
_journal_name_full 'Acta Crystallographica Section E'
_journal_page_first m1988
_journal_page_last m1989
_journal_paper_doi 10.1107/S1600536806026511
_journal_volume 62
_journal_year 2006
_chemical_formula_iupac '[K (C16 H23 N1 O8)] [Cr Cl O3]'
_chemical_formula_moiety 'C16 H23 N1 O7 + , Cl Cr O3 -'
_chemical_formula_sum 'C16 H23 Cl Cr K N O11'
_chemical_formula_weight 531.91
_chemical_name_systematic
;bis[(18-nitro-2,3,5,6,8,9,11,12,14,15-
decahydro-1,4,7,10,13,16-benzohexaoxacyclooctadecine)potassium
 chlorochromate]
;
_space_group_IT_number 2
_symmetry_cell_setting triclinic
_symmetry_space_group_name_Hall '-P 1'
_symmetry_space_group_name_H-M 'P -1'
_atom_sites_solution_hydrogens geom
_atom_sites_solution_primary direct
_atom_sites_solution_secondary difmap
_audit_creation_method SHELXL97
_cell_angle_alpha 100.959(9)
_cell_angle_beta 98.728(9)
_cell_angle_gamma 98.782(9)
_cell_formula_units_Z 2
_cell_length_a 8.7780(10)
_cell_length_b 9.5310(10)
_cell_length_c 13.6780(10)
_cell_measurement_reflns_used 3015
_cell_measurement_temperature 100(2)
_cell_measurement_theta_max 34
_cell_measurement_theta_min 3
_cell_volume 1090.9(2)
_computing_cell_refinement 'CrysAlis RED (Oxford Diffraction, 2006)'
_computing_data_collection 'CrysAlis CCD (Oxford Diffraction, 2006)'
_computing_data_reduction 'CrysAlis RED'
_computing_molecular_graphics 'XP (Siemens, 1998)'
_computing_publication_material SHELXTL/PC
_computing_structure_refinement SHELXTL/PC
_computing_structure_solution 'SHELXTL/PC (Sheldrick, 1998)'
_diffrn_ambient_temperature 100(2)
_diffrn_detector_area_resol_mean 16.1827
_diffrn_measured_fraction_theta_full 0.964
_diffrn_measured_fraction_theta_max 0.964
_diffrn_measurement_device_type 'Oxford Xcalibur3'
_diffrn_measurement_method \w
_diffrn_radiation_monochromator graphite
_diffrn_radiation_source 'Enhance (Mo) X-ray Source'
_diffrn_radiation_type MoK\a
_diffrn_radiation_wavelength 0.71073
_diffrn_reflns_av_R_equivalents 0.039
_diffrn_reflns_av_sigmaI/netI 0.079
_diffrn_reflns_limit_h_max 10
_diffrn_reflns_limit_h_min -10
_diffrn_reflns_limit_k_max 11
_diffrn_reflns_limit_k_min -11
_diffrn_reflns_limit_l_max 16
_diffrn_reflns_limit_l_min -16
_diffrn_reflns_number 8636
_diffrn_reflns_theta_full 25.00
_diffrn_reflns_theta_max 25.00
_diffrn_reflns_theta_min 2.94
_diffrn_standards_interval_count 50
_diffrn_standards_number 2
_exptl_absorpt_coefficient_mu 0.895
_exptl_absorpt_correction_type none
_exptl_crystal_colour yellow
_exptl_crystal_density_diffrn 1.619
_exptl_crystal_density_method 'not measured'
_exptl_crystal_description transparent
_exptl_crystal_F_000 548
_exptl_crystal_size_max 0.20
_exptl_crystal_size_mid 0.20
_exptl_crystal_size_min 0.10
_refine_diff_density_max 0.663
_refine_diff_density_min -0.289
_refine_ls_extinction_method none
_refine_ls_goodness_of_fit_ref 0.888
_refine_ls_hydrogen_treatment constr
_refine_ls_matrix_type full
_refine_ls_number_parameters 280
_refine_ls_number_reflns 3715
_refine_ls_number_restraints 0
_refine_ls_restrained_S_all 0.888
_refine_ls_R_factor_all 0.087
_refine_ls_R_factor_gt 0.048
_refine_ls_shift/su_max 0.001
_refine_ls_shift/su_mean 0.000
_refine_ls_structure_factor_coef Fsqd
_refine_ls_weighting_details 'calc w = 1/[\s^2^(Fo^2^)+(0.0655P)^2^] where P=(Fo^2^+2Fc^2^)/3'
_refine_ls_weighting_scheme calc
_refine_ls_wR_factor_gt 0.105
_refine_ls_wR_factor_ref 0.114
_reflns_number_gt 2363
_reflns_number_total 3715
_reflns_threshold_expression I>2\s(I)
_cod_data_source_file lh2118.cif
_cod_data_source_block I
_cod_depositor_comments
;
The following automatic conversions were performed:
'_symmetry_cell_setting' value 'Triclinic' changed to 'triclinic'
according to '/home/saulius/struct/CIF-dictionaries/cif_core.dic'
dictionary named 'cif_core.dic' version 2.4.1 from 2010-06-29.

Automatic conversion script
Id: cif_fix_enum 1527 2010-12-29 10:47:43Z saulius 

The following automatic conversions were performed:

'_symmetry_cell_setting' value 'Triclinic' changed to 'triclinic'
according to /home/saulius/struct/CIF-dictionaries/cif_core.dic
dictionary named 'cif_core.dic' version 2.4.1 from 2010-06-29.

Automatic conversion script
Id: cif_fix_values 1715 2011-07-08 13:25:40Z adriana 
;
_cod_original_cell_volume 1090.8(2)
_cod_original_formula_sum 'C16 H23 Cl1 Cr1 K1 N1 O11'
_cod_database_code 2209932
_cod_database_fobs_code 2209932

loop_
_symmetry_equiv_pos_as_xyz
'x, y, z'
'-x, -y, -z'

loop_
_atom_site_type_symbol
_atom_site_label
_atom_site_fract_x
_atom_site_fract_y
_atom_site_fract_z
_atom_site_U_iso_or_equiv
_atom_site_adp_type
_atom_site_calc_flag
_atom_site_refinement_flags
_atom_site_occupancy
K K1 0.63954(11) 0.80020(10) 0.73468(7) 0.0284(2) Uani d . 1
Cr Cr1 0.87776(8) 1.14912(7) 0.76445(5) 0.0299(2) Uani d . 1
Cl Cl1 0.99518(14) 1.16995(13) 0.63648(9) 0.0419(3) Uani d . 1
N N1 0.5977(5) 0.5360(4) 1.1852(3) 0.0320(8) Uani d . 1
O O1 0.7515(3) 0.8150(3) 0.9387(2) 0.0288(7) Uani d . 1
O O2 0.8963(3) 0.6727(3) 0.7816(2) 0.0302(7) Uani d . 1
O O3 0.7404(3) 0.6278(3) 0.5796(2) 0.0331(7) Uani d . 1
O O4 0.5211(3) 0.8019(3) 0.5390(2) 0.0331(7) Uani d . 1
O O5 0.3398(3) 0.8597(3) 0.6927(2) 0.0293(7) Uani d . 1
O O6 0.4710(3) 0.8604(3) 0.8962(2) 0.0268(6) Uani d . 1
O O7 0.4908(4) 0.4894(3) 1.2259(2) 0.0363(7) Uani d . 1
O O8 0.7294(4) 0.5066(3) 1.2004(2) 0.0412(8) Uani d . 1
O O9 0.9391(4) 1.0241(3) 0.8127(2) 0.0405(8) Uani d . 1
O O10 0.9222(3) 1.3011(3) 0.8451(2) 0.0350(7) Uani d . 1
O O11 0.6933(3) 1.1058(3) 0.7239(2) 0.0383(8) Uani d . 1
C C1 0.4956(5) 0.7879(4) 0.9720(3) 0.0261(9) Uani d . 1
C C2 0.3851(5) 0.7465(4) 1.0280(3) 0.0271(9) Uani d . 1
H H2 0.2848 0.7728 1.0168 0.033 Uiso calc R 1
C C3 0.4197(5) 0.6669(4) 1.1002(3) 0.0280(10) Uani d . 1
H H3 0.3439 0.6382 1.1388 0.034 Uiso calc R 1
C C4 0.5642(5) 0.6300(4) 1.1153(3) 0.0242(9) Uani d . 1
C C5 0.6825(5) 0.6762(4) 1.0641(3) 0.0277(10) Uani d . 1
H H5 0.7838 0.6527 1.0779 0.033 Uiso calc R 1
C C6 0.6471(5) 0.7571(4) 0.9929(3) 0.0253(9) Uani d . 1
C C7 0.9091(5) 0.7894(5) 0.9535(3) 0.0321(10) Uani d . 1
H H7B 0.9424 0.7827 1.0247 0.039 Uiso calc R 1
H H7A 0.9804 0.8718 0.9402 0.039 Uiso calc R 1
C C8 0.9204(5) 0.6493(5) 0.8828(3) 0.0326(10) Uani d . 1
H H8B 1.0250 0.6241 0.9003 0.039 Uiso calc R 1
H H8A 0.8396 0.5684 0.8889 0.039 Uiso calc R 1
C C9 0.9010(5) 0.5493(5) 0.7069(3) 0.0357(11) Uani d . 1
H H9B 0.8124 0.4699 0.7043 0.043 Uiso calc R 1
H H9A 1.0003 0.5140 0.7229 0.043 Uiso calc R 1
C C10 0.8895(5) 0.5938(5) 0.6072(4) 0.0421(12) Uani d . 1
H H10B 0.9719 0.6797 0.6125 0.050 Uiso calc R 1
H H10A 0.9061 0.5136 0.5546 0.050 Uiso calc R 1
C C11 0.7231(6) 0.6831(5) 0.4895(3) 0.0389(12) Uani d . 1
H H11B 0.7525 0.6158 0.4340 0.047 Uiso calc R 1
H H11A 0.7931 0.7789 0.5011 0.047 Uiso calc R 1
C C12 0.5578(6) 0.6983(5) 0.4609(3) 0.0376(12) Uani d . 1
H H12B 0.5427 0.7310 0.3962 0.045 Uiso calc R 1
H H12A 0.4873 0.6033 0.4517 0.045 Uiso calc R 1
C C13 0.3624(5) 0.8183(5) 0.5186(3) 0.0390(12) Uani d . 1
H H13B 0.2922 0.7231 0.5092 0.047 Uiso calc R 1
H H13A 0.3419 0.8544 0.4554 0.047 Uiso calc R 1
C C14 0.3309(5) 0.9231(5) 0.6047(3) 0.0351(11) Uani d . 1
H H14B 0.4092 1.0145 0.6192 0.042 Uiso calc R 1
H H14A 0.2253 0.9463 0.5873 0.042 Uiso calc R 1
C C15 0.3098(5) 0.9542(5) 0.7770(3) 0.0317(10) Uani d . 1
H H15B 0.2060 0.9810 0.7601 0.038 Uiso calc R 1
H H15A 0.3905 1.0442 0.7957 0.038 Uiso calc R 1
C C16 0.3126(5) 0.8795(5) 0.8637(3) 0.0285(10) Uani d . 1
H H16B 0.2768 0.9387 0.9204 0.034 Uiso calc R 1
H H16A 0.2412 0.7837 0.8424 0.034 Uiso calc R 1

loop_
_atom_site_aniso_label
_atom_site_aniso_U_11
_atom_site_aniso_U_22
_atom_site_aniso_U_33
_atom_site_aniso_U_12
_atom_site_aniso_U_13
_atom_site_aniso_U_23
K1 0.0350(6) 0.0322(5) 0.0223(5) 0.0152(4) 0.0061(4) 0.0088(4)
Cr1 0.0322(4) 0.0297(4) 0.0310(4) 0.0085(3) 0.0071(3) 0.0113(3)
Cl1 0.0405(7) 0.0553(8) 0.0394(7) 0.0147(6) 0.0181(5) 0.0208(6)
N1 0.042(2) 0.027(2) 0.026(2) 0.0074(18) 0.0064(18) 0.0032(16)
O1 0.0302(17) 0.0358(17) 0.0263(16) 0.0127(13) 0.0088(13) 0.0135(13)
O2 0.0349(17) 0.0263(16) 0.0322(18) 0.0125(13) 0.0092(13) 0.0054(14)
O3 0.0391(18) 0.0373(18) 0.0264(17) 0.0092(14) 0.0117(13) 0.0096(14)
O4 0.0413(19) 0.0338(17) 0.0256(17) 0.0091(14) 0.0034(14) 0.0104(14)
O5 0.0392(18) 0.0266(16) 0.0239(17) 0.0124(13) 0.0028(13) 0.0077(13)
O6 0.0274(16) 0.0292(16) 0.0250(16) 0.0081(12) 0.0030(12) 0.0084(13)
O7 0.049(2) 0.0343(18) 0.0300(18) 0.0099(15) 0.0128(15) 0.0110(14)
O8 0.036(2) 0.044(2) 0.047(2) 0.0130(15) -0.0005(15) 0.0209(16)
O9 0.049(2) 0.0350(18) 0.043(2) 0.0116(15) 0.0126(15) 0.0136(15)
O10 0.0396(19) 0.0289(17) 0.0394(19) 0.0076(13) 0.0081(14) 0.0130(14)
O11 0.0365(19) 0.0447(19) 0.0336(18) 0.0075(15) 0.0059(14) 0.0085(15)
C1 0.033(3) 0.020(2) 0.024(2) 0.0058(18) 0.0046(19) 0.0016(18)
C2 0.027(2) 0.028(2) 0.026(2) 0.0062(18) 0.0061(19) 0.0043(19)
C3 0.036(3) 0.022(2) 0.024(2) 0.0063(19) 0.0047(19) 0.0008(18)
C4 0.040(3) 0.018(2) 0.013(2) 0.0052(18) 0.0000(18) 0.0008(17)
C5 0.033(3) 0.025(2) 0.025(2) 0.0093(19) 0.0033(19) 0.0010(18)
C6 0.034(3) 0.022(2) 0.019(2) 0.0041(18) 0.0035(18) 0.0049(18)
C7 0.027(3) 0.044(3) 0.029(3) 0.010(2) 0.0056(19) 0.015(2)
C8 0.029(2) 0.031(3) 0.039(3) 0.0077(19) 0.001(2) 0.014(2)
C9 0.036(3) 0.035(3) 0.039(3) 0.014(2) 0.009(2) 0.007(2)
C10 0.036(3) 0.046(3) 0.045(3) 0.010(2) 0.019(2) 0.000(2)
C11 0.062(3) 0.031(3) 0.027(3) 0.004(2) 0.021(2) 0.007(2)
C12 0.065(4) 0.030(3) 0.019(2) 0.005(2) 0.009(2) 0.010(2)
C13 0.048(3) 0.043(3) 0.023(3) 0.003(2) -0.004(2) 0.012(2)
C14 0.036(3) 0.037(3) 0.036(3) 0.012(2) 0.001(2) 0.018(2)
C15 0.032(3) 0.030(2) 0.035(3) 0.0120(19) 0.004(2) 0.008(2)
C16 0.026(2) 0.033(2) 0.028(2) 0.0117(19) 0.0072(19) 0.0023(19)

loop_
_atom_type_symbol
_atom_type_description
_atom_type_scat_dispersion_real
_atom_type_scat_dispersion_imag
_atom_type_scat_source
C C 0.0033 0.0016 'International Tables Vol C Tables 4.2.6.8 and 6.1.1.4'
H H 0.0000 0.0000 'International Tables Vol C Tables 4.2.6.8 and 6.1.1.4'
N N 0.0061 0.0033 'International Tables Vol C Tables 4.2.6.8 and 6.1.1.4'
O O 0.0106 0.0060 'International Tables Vol C Tables 4.2.6.8 and 6.1.1.4'
Cl Cl 0.1484 0.1585 'International Tables Vol C Tables 4.2.6.8 and 6.1.1.4'
K K 0.2009 0.2494 'International Tables Vol C Tables 4.2.6.8 and 6.1.1.4'
Cr Cr 0.3209 0.6236 'International Tables Vol C Tables 4.2.6.8 and 6.1.1.4'

loop_
_geom_angle_atom_site_label_1
_geom_angle_atom_site_label_2
_geom_angle_atom_site_label_3
_geom_angle_site_symmetry_1
_geom_angle_site_symmetry_3
_geom_angle
O4 K1 O2 . . 121.00(9)
O4 K1 O3 . . 60.97(9)
O2 K1 O3 . . 61.06(8)
O4 K1 O5 . . 62.31(9)
O2 K1 O5 . . 165.09(9)
O3 K1 O5 . . 117.09(9)
O4 K1 O1 . . 176.09(9)
O2 K1 O1 . . 62.59(8)
O3 K1 O1 . . 122.85(9)
O5 K1 O1 . . 114.68(8)
O4 K1 O6 . . 122.98(9)
O2 K1 O6 . . 114.30(8)
O3 K1 O6 . . 156.13(9)
O5 K1 O6 . . 60.67(8)
O1 K1 O6 . . 54.04(8)
O4 K1 O11 . . 74.94(9)
O2 K1 O11 . . 118.68(9)
O3 K1 O11 . . 112.07(9)
O5 K1 O11 . . 76.11(8)
O1 K1 O11 . . 102.12(9)
O6 K1 O11 . . 90.92(8)
O4 K1 O7 . 2_667 107.94(9)
O2 K1 O7 . 2_667 74.30(8)
O3 K1 O7 . 2_667 82.52(8)
O5 K1 O7 . 2_667 90.82(9)
O1 K1 O7 . 2_667 74.14(8)
O6 K1 O7 . 2_667 73.89(8)
O11 K1 O7 . 2_667 163.63(9)
O4 K1 O9 . . 110.59(9)
O2 K1 O9 . . 68.04(8)
O3 K1 O9 . . 98.04(9)
O5 K1 O9 . . 125.83(9)
O1 K1 O9 . . 68.78(8)
O6 K1 O9 . . 101.40(8)
O11 K1 O9 . . 52.06(8)
O7 K1 O9 2_667 . 135.93(9)
O9 Cr1 O11 . . 110.15(16)
O9 Cr1 O10 . . 110.65(16)
O11 Cr1 O10 . . 111.07(15)
O9 Cr1 Cl1 . . 107.50(12)
O11 Cr1 Cl1 . . 108.87(11)
O10 Cr1 Cl1 . . 108.51(11)
O8 N1 O7 . . 123.2(4)
O8 N1 C4 . . 119.1(4)
O7 N1 C4 . . 117.7(4)
C6 O1 C7 . . 119.5(3)
C6 O1 K1 . . 117.0(2)
C7 O1 K1 . . 110.6(2)
C9 O2 C8 . . 113.7(3)
C9 O2 K1 . . 113.0(2)
C8 O2 K1 . . 113.9(2)
C10 O3 C11 . . 113.7(3)
C10 O3 K1 . . 114.5(2)
C11 O3 K1 . . 111.5(2)
C13 O4 C12 . . 112.0(3)
C13 O4 K1 . . 116.1(2)
C12 O4 K1 . . 117.9(2)
C15 O5 C14 . . 111.6(3)
C15 O5 K1 . . 110.0(2)
C14 O5 K1 . . 107.4(2)
C1 O6 C16 . . 117.3(3)
C1 O6 K1 . . 116.5(2)
C16 O6 K1 . . 114.0(2)
N1 O7 K1 . 2_667 135.6(2)
Cr1 O9 K1 . . 95.90(13)
Cr1 O11 K1 . . 100.39(13)
O6 C1 C2 . . 124.9(4)
O6 C1 C6 . . 115.2(3)
C2 C1 C6 . . 119.9(4)
C1 C2 C3 . . 120.3(4)
C1 C2 H2 . . 119.9
C3 C2 H2 . . 119.9
C4 C3 C2 . . 119.1(4)
C4 C3 H3 . . 120.5
C2 C3 H3 . . 120.5
C3 C4 C5 . . 122.5(4)
C3 C4 N1 . . 119.5(4)
C5 C4 N1 . . 117.9(4)
C6 C5 C4 . . 117.8(4)
C6 C5 H5 . . 121.1
C4 C5 H5 . . 121.1
O1 C6 C5 . . 125.0(4)
O1 C6 C1 . . 114.8(3)
C5 C6 C1 . . 120.2(4)
O1 C7 C8 . . 110.5(3)
O1 C7 H7B . . 109.6
C8 C7 H7B . . 109.6
O1 C7 H7A . . 109.6
C8 C7 H7A . . 109.6
H7B C7 H7A . . 108.1
O2 C8 C7 . . 107.5(3)
O2 C8 H8B . . 110.2
C7 C8 H8B . . 110.2
O2 C8 H8A . . 110.2
C7 C8 H8A . . 110.2
H8B C8 H8A . . 108.5
O2 C9 C10 . . 107.6(3)
O2 C9 H9B . . 110.2
C10 C9 H9B . . 110.2
O2 C9 H9A . . 110.2
C10 C9 H9A . . 110.2
H9B C9 H9A . . 108.5
O3 C10 C9 . . 109.7(3)
O3 C10 H10B . . 109.7
C9 C10 H10B . . 109.7
O3 C10 H10A . . 109.7
C9 C10 H10A . . 109.7
H10B C10 H10A . . 108.2
O3 C11 C12 . . 109.1(3)
O3 C11 H11B . . 109.9
C12 C11 H11B . . 109.9
O3 C11 H11A . . 109.9
C12 C11 H11A . . 109.9
H11B C11 H11A . . 108.3
O4 C12 C11 . . 108.8(4)
O4 C12 H12B . . 109.9
C11 C12 H12B . . 109.9
O4 C12 H12A . . 109.9
C11 C12 H12A . . 109.9
H12B C12 H12A . . 108.3
O4 C13 C14 . . 109.1(3)
O4 C13 H13B . . 109.9
C14 C13 H13B . . 109.9
O4 C13 H13A . . 109.9
C14 C13 H13A . . 109.9
H13B C13 H13A . . 108.3
O5 C14 C13 . . 109.0(3)
O5 C14 H14B . . 109.9
C13 C14 H14B . . 109.9
O5 C14 H14A . . 109.9
C13 C14 H14A . . 109.9
H14B C14 H14A . . 108.3
O5 C15 C16 . . 109.0(3)
O5 C15 H15B . . 109.9
C16 C15 H15B . . 109.9
O5 C15 H15A . . 109.9
C16 C15 H15A . . 109.9
H15B C15 H15A . . 108.3
O6 C16 C15 . . 108.7(3)
O6 C16 H16B . . 109.9
C15 C16 H16B . . 109.9
O6 C16 H16A . . 109.9
C15 C16 H16A . . 109.9
H16B C16 H16A . . 108.3

loop_
_geom_bond_atom_site_label_1
_geom_bond_atom_site_label_2
_geom_bond_site_symmetry_2
_geom_bond_distance
_geom_bond_publ_flag
K1 O4 . 2.725(3) yes
K1 O2 . 2.768(3) yes
K1 O3 . 2.769(3) yes
K1 O5 . 2.773(3) yes
K1 O1 . 2.784(3) yes
K1 O6 . 2.858(3) yes
K1 O11 . 2.914(3) yes
K1 O7 2_667 3.001(3) yes
K1 O9 . 3.029(3) yes
Cr1 O9 . 1.591(3) ?
Cr1 O11 . 1.593(3) ?
Cr1 O10 . 1.599(3) ?
Cr1 Cl1 . 2.1871(13) ?
N1 O8 . 1.228(4) ?
N1 O7 . 1.230(4) ?
N1 C4 . 1.458(5) ?
O1 C6 . 1.378(5) ?
O1 C7 . 1.432(5) ?
O2 C9 . 1.415(5) ?
O2 C8 . 1.433(5) ?
O3 C10 . 1.410(5) ?
O3 C11 . 1.427(5) ?
O4 C13 . 1.416(5) ?
O4 C12 . 1.421(5) ?
O5 C15 . 1.407(5) ?
O5 C14 . 1.443(5) ?
O6 C1 . 1.359(5) ?
O6 C16 . 1.444(5) ?
O7 K1 2_667 3.001(3) ?
C1 C2 . 1.381(5) ?
C1 C6 . 1.404(6) ?
C2 C3 . 1.381(6) ?
C2 H2 . 0.9500 ?
C3 C4 . 1.363(6) ?
C3 H3 . 0.9500 ?
C4 C5 . 1.400(6) ?
C5 C6 . 1.381(5) ?
C5 H5 . 0.9500 ?
C7 C8 . 1.518(6) ?
C7 H7B . 0.9900 ?
C7 H7A . 0.9900 ?
C8 H8B . 0.9900 ?
C8 H8A . 0.9900 ?
C9 C10 . 1.497(6) ?
C9 H9B . 0.9900 ?
C9 H9A . 0.9900 ?
C10 H10B . 0.9900 ?
C10 H10A . 0.9900 ?
C11 C12 . 1.481(6) ?
C11 H11B . 0.9900 ?
C11 H11A . 0.9900 ?
C12 H12B . 0.9900 ?
C12 H12A . 0.9900 ?
C13 C14 . 1.483(6) ?
C13 H13B . 0.9900 ?
C13 H13A . 0.9900 ?
C14 H14B . 0.9900 ?
C14 H14A . 0.9900 ?
C15 C16 . 1.494(6) ?
C15 H15B . 0.9900 ?
C15 H15A . 0.9900 ?
C16 H16B . 0.9900 ?
C16 H16A . 0.9900 ?

loop_
_geom_torsion_atom_site_label_1
_geom_torsion_atom_site_label_2
_geom_torsion_atom_site_label_3
_geom_torsion_atom_site_label_4
_geom_torsion_site_symmetry_1
_geom_torsion_site_symmetry_4
_geom_torsion
_geom_torsion_publ_flag
O2 K1 O1 C6 . . -122.5(3) ?
O3 K1 O1 C6 . . -112.1(2) ?
O5 K1 O1 C6 . . 41.2(3) ?
O6 K1 O1 C6 . . 39.1(2) ?
O11 K1 O1 C6 . . 121.3(2) ?
O7 K1 O1 C6 2_667 . -42.3(2) ?
O9 K1 O1 C6 . . 162.0(3) ?
O2 K1 O1 C7 . . 19.0(2) ?
O3 K1 O1 C7 . . 29.4(3) ?
O5 K1 O1 C7 . . -177.3(2) ?
O6 K1 O1 C7 . . -179.4(3) ?
O11 K1 O1 C7 . . -97.2(2) ?
O7 K1 O1 C7 2_667 . 99.2(2) ?
O9 K1 O1 C7 . . -56.5(2) ?
O4 K1 O2 C9 . . -33.9(3) ?
O3 K1 O2 C9 . . -22.2(2) ?
O5 K1 O2 C9 . . 64.7(4) ?
O1 K1 O2 C9 . . 147.9(3) ?
O6 K1 O2 C9 . . 131.6(2) ?
O11 K1 O2 C9 . . -122.9(2) ?
O7 K1 O2 C9 2_667 . 67.9(2) ?
O9 K1 O2 C9 . . -135.4(3) ?
O4 K1 O2 C8 . . -165.6(2) ?
O3 K1 O2 C8 . . -153.9(3) ?
O5 K1 O2 C8 . . -67.0(4) ?
O1 K1 O2 C8 . . 16.2(2) ?
O6 K1 O2 C8 . . -0.1(3) ?
O11 K1 O2 C8 . . 105.3(2) ?
O7 K1 O2 C8 2_667 . -63.8(2) ?
O9 K1 O2 C8 . . 92.8(2) ?
O4 K1 O3 C10 . . 155.5(3) ?
O2 K1 O3 C10 . . -13.0(3) ?
O5 K1 O3 C10 . . -176.2(3) ?
O1 K1 O3 C10 . . -23.5(3) ?
O6 K1 O3 C10 . . -98.0(3) ?
O11 K1 O3 C10 . . 98.5(3) ?
O7 K1 O3 C10 2_667 . -89.2(3) ?
O9 K1 O3 C10 . . 46.3(3) ?
O4 K1 O3 C11 . . 24.6(3) ?
O2 K1 O3 C11 . . -143.9(3) ?
O5 K1 O3 C11 . . 52.9(3) ?
O1 K1 O3 C11 . . -154.4(3) ?
O6 K1 O3 C11 . . 131.1(3) ?
O11 K1 O3 C11 . . -32.3(3) ?
O7 K1 O3 C11 2_667 . 140.0(3) ?
O9 K1 O3 C11 . . -84.5(3) ?
O2 K1 O4 C13 . . 157.3(2) ?
O3 K1 O4 C13 . . 145.5(3) ?
O5 K1 O4 C13 . . -6.0(2) ?
O6 K1 O4 C13 . . -6.9(3) ?
O11 K1 O4 C13 . . -88.0(3) ?
O7 K1 O4 C13 2_667 . 75.2(3) ?
O9 K1 O4 C13 . . -126.6(3) ?
O2 K1 O4 C12 . . 20.2(3) ?
O3 K1 O4 C12 . . 8.5(3) ?
O5 K1 O4 C12 . . -143.1(3) ?
O6 K1 O4 C12 . . -144.0(3) ?
O11 K1 O4 C12 . . 134.9(3) ?
O7 K1 O4 C12 2_667 . -61.9(3) ?
O9 K1 O4 C12 . . 96.3(3) ?
O4 K1 O5 C15 . . -149.0(3) ?
O2 K1 O5 C15 . . 104.1(4) ?
O3 K1 O5 C15 . . -176.9(2) ?
O1 K1 O5 C15 . . 28.2(2) ?
O6 K1 O5 C15 . . 30.1(2) ?
O11 K1 O5 C15 . . -69.0(2) ?
O7 K1 O5 C15 2_667 . 101.1(2) ?
O9 K1 O5 C15 . . -52.6(3) ?
O4 K1 O5 C14 . . -27.3(2) ?
O2 K1 O5 C14 . . -134.2(4) ?
O3 K1 O5 C14 . . -55.2(3) ?
O1 K1 O5 C14 . . 149.9(2) ?
O6 K1 O5 C14 . . 151.8(3) ?
O11 K1 O5 C14 . . 52.7(2) ?
O7 K1 O5 C14 2_667 . -137.2(2) ?
O9 K1 O5 C14 . . 69.1(3) ?
O4 K1 O6 C1 . . 146.7(2) ?
O2 K1 O6 C1 . . -18.5(3) ?
O3 K1 O6 C1 . . 54.6(3) ?
O5 K1 O6 C1 . . 145.8(3) ?
O1 K1 O6 C1 . . -36.4(2) ?
O11 K1 O6 C1 . . -140.7(3) ?
O7 K1 O6 C1 2_667 . 45.5(2) ?
O9 K1 O6 C1 . . -89.3(3) ?
O4 K1 O6 C16 . . 5.0(3) ?
O2 K1 O6 C16 . . -160.1(2) ?
O3 K1 O6 C16 . . -87.1(3) ?
O5 K1 O6 C16 . . 4.1(2) ?
O1 K1 O6 C16 . . -178.0(3) ?
O11 K1 O6 C16 . . 77.6(2) ?
O7 K1 O6 C16 2_667 . -96.2(2) ?
O9 K1 O6 C16 . . 129.0(2) ?
O8 N1 O7 K1 . 2_667 -45.1(6) ?
C4 N1 O7 K1 . 2_667 134.6(3) ?
O11 Cr1 O9 K1 . . 11.39(16) ?
O10 Cr1 O9 K1 . . 134.58(13) ?
Cl1 Cr1 O9 K1 . . -107.10(8) ?
O4 K1 O9 Cr1 . . 42.46(15) ?
O2 K1 O9 Cr1 . . 158.67(15) ?
O3 K1 O9 Cr1 . . 104.39(13) ?
O5 K1 O9 Cr1 . . -27.61(18) ?
O1 K1 O9 Cr1 . . -133.41(15) ?
O6 K1 O9 Cr1 . . -89.53(13) ?
O11 K1 O9 Cr1 . . -7.38(11) ?
O7 K1 O9 Cr1 2_667 . -168.08(11) ?
O9 Cr1 O11 K1 . . -11.98(17) ?
O10 Cr1 O11 K1 . . -134.92(12) ?
Cl1 Cr1 O11 K1 . . 105.66(9) ?
O4 K1 O11 Cr1 . . -124.74(14) ?
O2 K1 O11 Cr1 . . -7.31(17) ?
O3 K1 O11 Cr1 . . -75.38(15) ?
O5 K1 O11 Cr1 . . 170.67(15) ?
O1 K1 O11 Cr1 . . 57.91(14) ?
O6 K1 O11 Cr1 . . 111.24(13) ?
O7 K1 O11 Cr1 2_667 . 132.8(3) ?
O9 K1 O11 Cr1 . . 7.46(11) ?
C16 O6 C1 C2 . . -8.0(6) ?
K1 O6 C1 C2 . . -148.4(3) ?
C16 O6 C1 C6 . . 172.8(3) ?
K1 O6 C1 C6 . . 32.4(4) ?
O6 C1 C2 C3 . . 176.9(4) ?
C6 C1 C2 C3 . . -4.0(6) ?
C1 C2 C3 C4 . . 0.0(6) ?
C2 C3 C4 C5 . . 3.4(6) ?
C2 C3 C4 N1 . . -174.9(4) ?
O8 N1 C4 C3 . . -178.1(4) ?
O7 N1 C4 C3 . . 2.2(5) ?
O8 N1 C4 C5 . . 3.5(5) ?
O7 N1 C4 C5 . . -176.2(3) ?
C3 C4 C5 C6 . . -2.7(6) ?
N1 C4 C5 C6 . . 175.7(3) ?
C7 O1 C6 C5 . . 1.5(6) ?
K1 O1 C6 C5 . . 139.4(3) ?
C7 O1 C6 C1 . . -179.5(3) ?
K1 O1 C6 C1 . . -41.6(4) ?
C4 C5 C6 O1 . . 177.5(4) ?
C4 C5 C6 C1 . . -1.4(6) ?
O6 C1 C6 O1 . . 4.9(5) yes
C2 C1 C6 O1 . . -174.3(3) ?
O6 C1 C6 C5 . . -176.1(3) ?
C2 C1 C6 C5 . . 4.7(6) ?
C6 O1 C7 C8 . . 88.2(4) ?
K1 O1 C7 C8 . . -52.2(4) ?
C9 O2 C8 C7 . . -178.9(3) ?
K1 O2 C8 C7 . . -47.5(4) ?
O1 C7 C8 O2 . . 68.5(4) yes
C8 O2 C9 C10 . . -174.7(3) ?
K1 O2 C9 C10 . . 53.5(4) ?
C11 O3 C10 C9 . . 175.1(4) ?
K1 O3 C10 C9 . . 45.3(4) ?
O2 C9 C10 O3 . . -66.6(5) yes
C10 O3 C11 C12 . . 173.3(4) ?
K1 O3 C11 C12 . . -55.4(4) ?
C13 O4 C12 C11 . . -177.8(3) ?
K1 O4 C12 C11 . . -39.1(4) ?
O3 C11 C12 O4 . . 63.0(4) yes
C12 O4 C13 C14 . . 177.8(3) ?
K1 O4 C13 C14 . . 38.3(4) ?
C15 O5 C14 C13 . . -179.6(4) ?
K1 O5 C14 C13 . . 59.7(4) ?
O4 C13 C14 O5 . . -67.5(4) yes
C14 O5 C15 C16 . . 177.1(3) ?
K1 O5 C15 C16 . . -63.7(3) ?
C1 O6 C16 C15 . . -177.1(3) ?
K1 O6 C16 C15 . . -35.7(4) ?
O5 C15 C16 O6 . . 67.7(4) yes
